data_4127767
loop_
_publ_author_name
'Meucci, Elizabeth A.'
'Nguyen, Shay N.'
'Camasso, Nicole M.'
'Chong, Eugene'
'Ariafard, Alireza'
'Canty, Allan J.'
'Sanford, Melanie S.'

_publ_section_title
;
 Nickel(IV)-Catalyzed C-H Trifluoromethylation of (Hetero)arenes.
;
_journal_issue 32
_journal_name_full 'Journal of the American Chemical Society'
_journal_page_first 12872
_journal_page_last 12879
_journal_paper_doi 10.1021/jacs.9b06383
_journal_volume 141
_journal_year 2019
_chemical_formula_moiety 'C12 H10 B F9 N6 Ni'
_chemical_formula_sum 'C12 H10 B F9 N6 Ni'
_chemical_formula_weight 478.78
_space_group_crystal_system orthorhombic
_space_group_IT_number 62
_space_group_name_Hall '-P 2ac 2n'
_space_group_name_H-M_alt 'P n m a'
_symmetry_space_group_name_Hall '-P 2ac 2n'
_symmetry_space_group_name_H-M 'P n m a'
_atom_sites_solution_hydrogens geom
_audit_creation_method SHELXL-2016/6
_cell_angle_alpha 90
_cell_angle_beta 90
_cell_angle_gamma 90
_cell_formula_units_Z 4
_cell_length_a 16.04116(11)
_cell_length_b 13.40403(8)
_cell_length_c 7.62996(5)
_cell_measurement_reflns_used 18004
_cell_measurement_temperature 85(2)
_cell_measurement_theta_max 69.0490
_cell_measurement_theta_min 5.4880
_cell_volume 1640.565(18)
_computing_cell_refinement 'CrysAlisPro 1.171.38.41 (Rigaku OD, 2015)'
_computing_data_collection 'CrysAlisPro 1.171.38.41 (Rigaku OD, 2015)'
_computing_data_reduction 'CrysAlisPro 1.171.38.41 (Rigaku OD, 2015)'
_computing_molecular_graphics 'Bruker SHELXTL'
_computing_publication_material 'Bruker SHELXTL'
_computing_structure_refinement 'SHELXL-2016/6 (Sheldrick, 2016)'
_computing_structure_solution 'SHELXT (Sheldrick, 2014)'
_diffrn_ambient_temperature 85(2)
_diffrn_measured_fraction_theta_full 0.998
_diffrn_measured_fraction_theta_max 0.998
_diffrn_measurement_device_type 'Rigaku Saturn 944+ CCD'
_diffrn_measurement_method '\w scans'
_diffrn_radiation_type CuK\a
_diffrn_radiation_wavelength 1.54184
_diffrn_reflns_av_R_equivalents 0.0424
_diffrn_reflns_av_unetI/netI 0.0139
_diffrn_reflns_Laue_measured_fraction_full 0.998
_diffrn_reflns_Laue_measured_fraction_max 0.998
_diffrn_reflns_limit_h_max 19
_diffrn_reflns_limit_h_min -18
_diffrn_reflns_limit_k_max 16
_diffrn_reflns_limit_k_min -16
_diffrn_reflns_limit_l_max 9
_diffrn_reflns_limit_l_min -9
_diffrn_reflns_number 23763
_diffrn_reflns_point_group_measured_fraction_full 0.998
_diffrn_reflns_point_group_measured_fraction_max 0.998
_diffrn_reflns_theta_full 67.684
_diffrn_reflns_theta_max 69.235
_diffrn_reflns_theta_min 5.516
_diffrn_source 'micro-focus rotating anode'
_exptl_absorpt_coefficient_mu 2.781
_exptl_absorpt_correction_T_max 1.00000
_exptl_absorpt_correction_T_min 0.71377
_exptl_absorpt_correction_type multi-scan
_exptl_absorpt_process_details
; 
CrysAlisPro 1.171.38.41 (Rigaku Oxford Diffraction, 2015) 
Empirical absorption correction using spherical harmonics, 
 implemented in SCALE3 ABSPACK scaling algorithm. 
;
_exptl_crystal_colour yellow
_exptl_crystal_density_diffrn 1.938
_exptl_crystal_description block
_exptl_crystal_F_000 952
_exptl_crystal_size_max 0.160
_exptl_crystal_size_mid 0.100
_exptl_crystal_size_min 0.050
_refine_diff_density_max 0.389
_refine_diff_density_min -0.448
_refine_diff_density_rms 0.094
_refine_ls_extinction_coef 0.0023(2)
_refine_ls_extinction_expression Fc^*^=kFc[1+0.001xFc^2^\l^3^/sin(2\q)]^-1/4^
_refine_ls_extinction_method 'SHELXL-2016/6 (Sheldrick 2016)'
_refine_ls_goodness_of_fit_ref 1.116
_refine_ls_hydrogen_treatment constr
_refine_ls_matrix_type full
_refine_ls_number_parameters 146
_refine_ls_number_reflns 1600
_refine_ls_number_restraints 0
_refine_ls_restrained_S_all 1.116
_refine_ls_R_factor_all 0.0297
_refine_ls_R_factor_gt 0.0296
_refine_ls_shift/su_max 0.000
_refine_ls_shift/su_mean 0.000
_refine_ls_structure_factor_coef Fsqd
_refine_ls_weighting_details 'w=1/[\s^2^(Fo^2^)+(0.0490P)^2^+0.9682P] where P=(Fo^2^+2Fc^2^)/3'
_refine_ls_weighting_scheme calc
_refine_ls_wR_factor_gt 0.0791
_refine_ls_wR_factor_ref 0.0792
_reflns_Friedel_coverage 0.000
_reflns_number_gt 1589
_reflns_number_total 1600
_reflns_threshold_expression 'I > 2\s(I)'
_cod_data_source_file ja9b06383_si_002.cif
_cod_data_source_block sn087
_cod_original_cell_volume 1640.564(19)
_cod_database_code 4127767
_shelx_shelxl_version_number 2016/6
_shelx_space_group_comment
; 
The symmetry employed for this shelxl refinement is uniquely defined 
by the following loop, which should always be used as a source of 
symmetry information in preference to the above space-group names. 
They are only intended as comments. 
;
_shelx_estimated_absorpt_t_min 0.665
_shelx_estimated_absorpt_t_max 0.873

loop_
_space_group_symop_operation_xyz
'x, y, z'
'-x+1/2, -y, z+1/2'
'-x, y+1/2, -z'
'x+1/2, -y+1/2, -z+1/2'
'-x, -y, -z'
'x-1/2, y, -z-1/2'
'x, -y-1/2, z'
'-x-1/2, y-1/2, z-1/2'

loop_
_atom_site_label
_atom_site_type_symbol
_atom_site_fract_x
_atom_site_fract_y
_atom_site_fract_z
_atom_site_U_iso_or_equiv
_atom_site_adp_type
_atom_site_occupancy
_atom_site_site_symmetry_order
_atom_site_calc_flag
_atom_site_refinement_flags_posn
_atom_site_refinement_flags_adp
_atom_site_refinement_flags_occupancy
B1 B 0.52309(15) 0.750000 0.4942(3) 0.0125(5) Uani 1 2 d S T P
H1A H 0.585416 0.750000 0.496536 0.015 Uiso 1 2 calc R U P
Ni1 Ni 0.33109(2) 0.750000 0.48781(4) 0.01043(16) Uani 1 2 d S T P
F1 F 0.32319(5) 0.92617(7) 0.67422(13) 0.0199(2) Uani 1 1 d . . .
F2 F 0.21385(6) 0.84018(7) 0.71928(14) 0.0272(3) Uani 1 1 d . . .
F3 F 0.22802(7) 0.92130(8) 0.48022(14) 0.0321(3) Uani 1 1 d . . .
F4 F 0.16789(7) 0.750000 0.35878(19) 0.0256(3) Uani 1 2 d S T P
F5 F 0.25289(6) 0.67076(7) 0.19086(11) 0.0206(2) Uani 1 1 d . . .
N1 N 0.40459(8) 0.64596(9) 0.37690(17) 0.0127(3) Uani 1 1 d . . .
N2 N 0.48859(8) 0.65823(9) 0.39799(16) 0.0119(3) Uani 1 1 d . . .
N3 N 0.48613(11) 0.750000 0.6801(2) 0.0115(4) Uani 1 2 d S T P
N4 N 0.40187(11) 0.750000 0.6995(2) 0.0119(4) Uani 1 2 d S T P
C1 C 0.39462(10) 0.56089(11) 0.2857(2) 0.0179(3) Uani 1 1 d . . .
H1 H 0.342345 0.533337 0.252878 0.022 Uiso 1 1 calc R U .
C2 C 0.47135(11) 0.51920(11) 0.2466(2) 0.0199(3) Uani 1 1 d . . .
H2 H 0.481849 0.459587 0.182927 0.024 Uiso 1 1 calc R U .
C3 C 0.52942(10) 0.58297(11) 0.3199(2) 0.0163(3) Uani 1 1 d . . .
H3 H 0.588221 0.574881 0.315799 0.020 Uiso 1 1 calc R U .
C4 C 0.52229(13) 0.750000 0.8386(3) 0.0143(4) Uani 1 2 d S T P
H4 H 0.580590 0.750000 0.860463 0.017 Uiso 1 2 calc R U P
C5 C 0.46069(15) 0.750000 0.9645(3) 0.0166(4) Uani 1 2 d S T P
H5 H 0.467633 0.750000 1.088143 0.020 Uiso 1 2 calc R U P
C6 C 0.38622(13) 0.750000 0.8715(3) 0.0155(4) Uani 1 2 d S T P
H6 H 0.332214 0.750000 0.922570 0.019 Uiso 1 2 calc R U P
C7 C 0.26903(9) 0.86476(12) 0.5964(2) 0.0159(3) Uani 1 1 d . . .
C8 C 0.24709(13) 0.750000 0.2971(3) 0.0172(5) Uani 1 2 d S T P

loop_
_atom_site_aniso_label
_atom_site_aniso_U_11
_atom_site_aniso_U_22
_atom_site_aniso_U_33
_atom_site_aniso_U_23
_atom_site_aniso_U_13
_atom_site_aniso_U_12
B1 0.0106(11) 0.0154(11) 0.0116(11) 0.000 0.0001(8) 0.000
Ni1 0.0073(2) 0.0131(2) 0.0109(2) 0.000 0.00039(12) 0.000
F1 0.0162(5) 0.0142(4) 0.0292(5) -0.0055(4) 0.0022(4) -0.0016(3)
F2 0.0221(5) 0.0253(5) 0.0342(6) -0.0112(4) 0.0177(4) -0.0065(4)
F3 0.0354(6) 0.0351(6) 0.0257(5) -0.0048(4) -0.0072(4) 0.0247(5)
F4 0.0075(6) 0.0497(9) 0.0197(7) 0.000 -0.0007(5) 0.000
F5 0.0190(5) 0.0255(5) 0.0172(5) -0.0034(4) -0.0044(4) -0.0038(4)
N1 0.0113(6) 0.0135(6) 0.0133(6) -0.0010(5) 0.0009(5) -0.0026(5)
N2 0.0105(6) 0.0134(6) 0.0119(6) 0.0011(5) 0.0012(4) 0.0019(4)
N3 0.0074(8) 0.0137(8) 0.0134(9) 0.000 -0.0001(6) 0.000
N4 0.0087(8) 0.0145(8) 0.0124(8) 0.000 0.0012(6) 0.000
C1 0.0250(8) 0.0132(7) 0.0156(8) -0.0019(6) 0.0008(6) -0.0044(6)
C2 0.0306(9) 0.0124(7) 0.0168(7) -0.0014(6) 0.0043(7) 0.0018(6)
C3 0.0195(8) 0.0142(7) 0.0152(7) 0.0020(5) 0.0042(6) 0.0065(6)
C4 0.0135(10) 0.0143(10) 0.0151(10) 0.000 -0.0038(8) 0.000
C5 0.0214(11) 0.0165(10) 0.0120(10) 0.000 -0.0003(9) 0.000
C6 0.0147(10) 0.0191(10) 0.0127(10) 0.000 0.0035(8) 0.000
C7 0.0102(7) 0.0200(7) 0.0174(8) -0.0012(6) 0.0013(6) 0.0016(6)
C8 0.0108(10) 0.0248(11) 0.0159(10) 0.000 0.0000(8) 0.000

loop_
_atom_type_symbol
_atom_type_description
_atom_type_scat_dispersion_real
_atom_type_scat_dispersion_imag
_atom_type_scat_source
C C 0.0181 0.0091 'International Tables Vol C Tables 4.2.6.8 and 6.1.1.4'
H H 0.0000 0.0000 'International Tables Vol C Tables 4.2.6.8 and 6.1.1.4'
B B 0.0090 0.0039 'International Tables Vol C Tables 4.2.6.8 and 6.1.1.4'
N N 0.0311 0.0180 'International Tables Vol C Tables 4.2.6.8 and 6.1.1.4'
F F 0.0727 0.0534 'International Tables Vol C Tables 4.2.6.8 and 6.1.1.4'
Ni Ni -3.0029 0.5091 'International Tables Vol C Tables 4.2.6.8 and 6.1.1.4'

loop_
_geom_angle_atom_site_label_1
_geom_angle_atom_site_label_2
_geom_angle_atom_site_label_3
_geom_angle
_geom_angle_site_symmetry_1
_geom_angle_site_symmetry_3
N2 B1 N2 106.47(16) 7_575 .
N2 B1 N3 107.58(12) 7_575 .
N2 B1 N3 107.58(12) . .
N2 B1 H1A 111.6 7_575 .
N2 B1 H1A 111.6 . .
N3 B1 H1A 111.6 . .
N4 Ni1 C8 172.29(8) . .
N4 Ni1 C7 86.99(6) . .
C8 Ni1 C7 88.05(6) . .
N4 Ni1 C7 86.99(6) . 7_575
C8 Ni1 C7 88.05(6) . 7_575
C7 Ni1 C7 99.81(9) . 7_575
N4 Ni1 N1 90.41(5) . 7_575
C8 Ni1 N1 95.14(6) . 7_575
C7 Ni1 N1 86.17(6) . 7_575
C7 Ni1 N1 173.34(6) 7_575 7_575
N4 Ni1 N1 90.41(5) . .
C8 Ni1 N1 95.14(6) . .
C7 Ni1 N1 173.34(6) . .
C7 Ni1 N1 86.17(6) 7_575 .
N1 Ni1 N1 87.72(7) 7_575 .
C1 N1 N2 106.26(12) . .
C1 N1 Ni1 137.32(11) . .
N2 N1 Ni1 116.40(9) . .
C3 N2 N1 109.77(12) . .
C3 N2 B1 129.67(15) . .
N1 N2 B1 120.52(13) . .
C4 N3 N4 109.34(16) . .
C4 N3 B1 131.71(18) . .
N4 N3 B1 118.95(16) . .
C6 N4 N3 107.11(17) . .
C6 N4 Ni1 134.07(15) . .
N3 N4 Ni1 118.83(13) . .
N1 C1 C2 110.38(14) . .
N1 C1 H1 124.8 . .
C2 C1 H1 124.8 . .
C3 C2 C1 105.19(13) . .
C3 C2 H2 127.4 . .
C1 C2 H2 127.4 . .
N2 C3 C2 108.40(14) . .
N2 C3 H3 125.8 . .
C2 C3 H3 125.8 . .
N3 C4 C5 108.57(19) . .
N3 C4 H4 125.7 . .
C5 C4 H4 125.7 . .
C4 C5 C6 105.10(19) . .
C4 C5 H5 127.4 . .
C6 C5 H5 127.4 . .
N4 C6 C5 109.88(19) . .
N4 C6 H6 125.1 . .
C5 C6 H6 125.1 . .
F2 C7 F1 105.79(12) . .
F2 C7 F3 106.25(13) . .
F1 C7 F3 105.37(13) . .
F2 C7 Ni1 115.47(10) . .
F1 C7 Ni1 109.42(10) . .
F3 C7 Ni1 113.78(10) . .
F5 C8 F5 104.92(17) . 7_575
F5 C8 F4 105.98(12) . .
F5 C8 F4 105.98(12) 7_575 .
F5 C8 Ni1 113.39(10) . .
F5 C8 Ni1 113.39(10) 7_575 .
F4 C8 Ni1 112.49(14) . .

loop_
_geom_bond_atom_site_label_1
_geom_bond_atom_site_label_2
_geom_bond_distance
_geom_bond_site_symmetry_2
B1 N2 1.5355(18) 7_575
B1 N2 1.5355(18) .
B1 N3 1.537(3) .
B1 H1A 1.0000 .
Ni1 N4 1.9746(18) .
Ni1 C8 1.983(2) .
Ni1 C7 2.0110(15) .
Ni1 C7 2.0110(15) 7_575
Ni1 N1 2.0126(13) 7_575
Ni1 N1 2.0127(13) .
F1 C7 1.3360(18) .
F2 C7 1.3307(18) .
F3 C7 1.3390(19) .
F4 C8 1.355(2) .
F5 C8 1.3395(16) .
N1 C1 1.345(2) .
N1 N2 1.3671(17) .
N2 C3 1.3421(19) .
N3 C4 1.342(3) .
N3 N4 1.360(2) .
N4 C6 1.336(3) .
C1 C2 1.384(2) .
C1 H1 0.9500 .
C2 C3 1.383(2) .
C2 H2 0.9500 .
C3 H3 0.9500 .
C4 C5 1.378(3) .
C4 H4 0.9500 .
C5 C6 1.389(3) .
C5 H5 0.9500 .
C6 H6 0.9500 .

loop_
_geom_torsion_atom_site_label_1
_geom_torsion_atom_site_label_2
_geom_torsion_atom_site_label_3
_geom_torsion_atom_site_label_4
_geom_torsion
_geom_torsion_site_symmetry_1
C1 N1 N2 C3 0.64(16) .
Ni1 N1 N2 C3 179.06(9) .
C1 N1 N2 B1 178.74(13) .
Ni1 N1 N2 B1 -2.84(16) .
N2 B1 N2 C3 121.43(16) 7_575
N3 B1 N2 C3 -123.48(17) .
N2 B1 N2 N1 -56.2(2) 7_575
N3 B1 N2 N1 58.84(17) .
N2 B1 N3 C4 -122.83(11) 7_575
N2 B1 N3 C4 122.83(11) .
N2 B1 N3 N4 57.17(11) 7_575
N2 B1 N3 N4 -57.17(11) .
C4 N3 N4 C6 0.000(0) .
B1 N3 N4 C6 180.000(0) .
C4 N3 N4 Ni1 180.000(0) .
B1 N3 N4 Ni1 0.000(0) .
N2 N1 C1 C2 -0.67(17) .
Ni1 N1 C1 C2 -178.58(12) .
N1 C1 C2 C3 0.45(18) .
N1 N2 C3 C2 -0.37(17) .
B1 N2 C3 C2 -178.24(14) .
C1 C2 C3 N2 -0.05(17) .
N4 N3 C4 C5 0.000(0) .
B1 N3 C4 C5 180.000(0) .
N3 C4 C5 C6 0.000(1) .
N3 N4 C6 C5 0.000(0) .
Ni1 N4 C6 C5 180.000(0) .
C4 C5 C6 N4 0.000(0) .
